data_1568688
loop_
_publ_author_name
'Lee, Donghyeon'
'Shintani, Ryo'

_publ_section_title
;
 Palladium-catalyzed synthesis of
 4-sila-4<i>H</i>-benzo[<i>d</i>][1,3]oxazines by intramolecular Hiyama
 coupling.
;
_journal_issue 15
_journal_name_full 'Chemical science'
_journal_page_first 4114
_journal_page_last 4119
_journal_paper_doi 10.1039/d2sc06425a
_journal_volume 14
_journal_year 2023
_chemical_absolute_configuration ad
_chemical_formula_moiety 'C30 H29 N O2 Si'
_chemical_formula_sum 'C30 H29 N O2 Si'
_chemical_formula_weight 463.63
_space_group_crystal_system monoclinic
_space_group_IT_number 4
_space_group_name_Hall 'P 2yb'
_space_group_name_H-M_alt 'P 1 21 1'
_atom_sites_solution_hydrogens geom
_audit_creation_method SHELXL-2016/6
_audit_update_record
;
2022-08-05 deposited with the CCDC.	2023-03-22 downloaded from the CCDC.
;
_cell_angle_alpha 90
_cell_angle_beta 112.719(6)
_cell_angle_gamma 90
_cell_formula_units_Z 2
_cell_length_a 9.521(3)
_cell_length_b 12.367(3)
_cell_length_c 11.509(3)
_cell_measurement_reflns_used 2006
_cell_measurement_temperature 113(2)
_cell_measurement_theta_max 27.3
_cell_measurement_theta_min 3.5
_cell_volume 1250.0(6)
_computing_cell_refinement 'CrystalClear-SM Expert 2.1 b45'
_computing_data_collection 'CrystalClear-SM Expert 2.1 b45 (Rigaku, 2015)'
_computing_data_reduction 'CrystalClear-SM Expert 2.1 b45'
_computing_molecular_graphics 'Yadokari-XG (Wakita, Nemoto et al., 2009)'
_computing_publication_material 'Yadokari-XG (Wakita, Nemoto et al., 2009)'
_computing_structure_refinement 'SHELXL-2016/6 (Sheldrick, 2016)'
_computing_structure_solution 'SIR-2014 (Burla et al., 2014)'
_diffrn_ambient_temperature 113(2)
_diffrn_detector_area_resol_mean 5.8140
_diffrn_measured_fraction_theta_full 0.997
_diffrn_measured_fraction_theta_max 0.998
_diffrn_measurement_device_type 'Rigaku XtaLAB P200'
_diffrn_measurement_method 'profile data from \w-scans'
_diffrn_radiation_type MoK\a
_diffrn_radiation_wavelength 0.71075
_diffrn_reflns_av_R_equivalents 0.1207
_diffrn_reflns_av_unetI/netI 0.1091
_diffrn_reflns_Laue_measured_fraction_full 0.997
_diffrn_reflns_Laue_measured_fraction_max 0.998
_diffrn_reflns_limit_h_max 11
_diffrn_reflns_limit_h_min -12
_diffrn_reflns_limit_k_max 15
_diffrn_reflns_limit_k_min -16
_diffrn_reflns_limit_l_max 14
_diffrn_reflns_limit_l_min -14
_diffrn_reflns_number 22935
_diffrn_reflns_point_group_measured_fraction_full 0.993
_diffrn_reflns_point_group_measured_fraction_max 0.985
_diffrn_reflns_theta_full 25.242
_diffrn_reflns_theta_max 27.480
_diffrn_reflns_theta_min 3.536
_exptl_absorpt_coefficient_mu 0.121
_exptl_absorpt_correction_T_max 1.000
_exptl_absorpt_correction_T_min 0.705
_exptl_absorpt_correction_type multi-scan
_exptl_absorpt_process_details 'REQAB (Rigaku, 1998)'
_exptl_crystal_colour Colorless
_exptl_crystal_density_diffrn 1.232
_exptl_crystal_description Prism
_exptl_crystal_F_000 492
_exptl_crystal_size_max 0.200
_exptl_crystal_size_mid 0.200
_exptl_crystal_size_min 0.100
_refine_diff_density_max 0.665
_refine_diff_density_min -0.395
_refine_diff_density_rms 0.076
_refine_ls_abs_structure_details
;
 Flack x determined using 1376 quotients [(I+)-(I-)]/[(I+)+(I-)]
 (Parsons, Flack and Wagner, Acta Cryst. B69 (2013) 249-259).
;
_refine_ls_abs_structure_Flack 0.02(12)
_refine_ls_extinction_method none
_refine_ls_goodness_of_fit_ref 0.908
_refine_ls_hydrogen_treatment constr
_refine_ls_matrix_type full
_refine_ls_number_parameters 311
_refine_ls_number_reflns 5645
_refine_ls_number_restraints 1
_refine_ls_restrained_S_all 0.908
_refine_ls_R_factor_all 0.0820
_refine_ls_R_factor_gt 0.0598
_refine_ls_shift/su_max 0.000
_refine_ls_shift/su_mean 0.000
_refine_ls_structure_factor_coef Fsqd
_refine_ls_weighting_details 'w=1/[\s^2^(Fo^2^)+(0.0586P)^2^] where P=(Fo^2^+2Fc^2^)/3'
_refine_ls_weighting_scheme calc
_refine_ls_wR_factor_gt 0.1253
_refine_ls_wR_factor_ref 0.1305
_reflns_Friedel_coverage 0.887
_reflns_Friedel_fraction_full 0.988
_reflns_Friedel_fraction_max 0.971
_reflns_number_gt 3855
_reflns_number_total 5645
_reflns_threshold_expression 'I > 2\s(I)'
_cod_data_source_file d2sc06425a2.cif
_cod_data_source_block 101921
_cod_depositor_comments
;
The following automatic conversions were performed:

data item '_exptl_absorpt_correction_type' value 'Multi-scan' was
changed to 'multi-scan' in accordance with the
/home/data/users/saulius/crontab/automatic-downloads/rss-feeds/RSC/lib/dictionaries/cif_core.dic
dictionary named 'cif_core.dic' version 2.4.2 last updated on
2011-04-26.

Automatic conversion script
Id: cif_fix_values 7556 2019-12-06 15:28:31Z antanas 

 Adding full bibliography for 1568687--1568690.cif.
;
_cod_original_sg_symbol_H-M 'P 21'
_cod_database_code 1568688
_shelx_shelxl_version_number 2016/6
_shelx_space_group_comment
;
The symmetry employed for this shelxl refinement is uniquely defined
by the following loop, which should always be used as a source of
symmetry information in preference to the above space-group names.
They are only intended as comments.
;
_shelx_estimated_absorpt_t_min 0.976
_shelx_estimated_absorpt_t_max 0.988

loop_
_space_group_symop_operation_xyz
'x, y, z'
'-x, y+1/2, -z'

loop_
_atom_site_label
_atom_site_type_symbol
_atom_site_fract_x
_atom_site_fract_y
_atom_site_fract_z
_atom_site_U_iso_or_equiv
_atom_site_adp_type
_atom_site_occupancy
_atom_site_site_symmetry_order
_atom_site_calc_flag
_atom_site_refinement_flags_posn
_atom_site_refinement_flags_adp
_atom_site_refinement_flags_occupancy
_atom_site_disorder_assembly
_atom_site_disorder_group
Si01 Si 0.31686(13) 0.46263(8) 0.34484(11) 0.0266(3) Uani 1 1 d . . . . .
O002 O 0.4999(3) 0.4496(2) 0.4448(3) 0.0329(7) Uani 1 1 d . . . . .
O003 O 1.1748(3) 0.3642(2) 0.8343(3) 0.0396(8) Uani 1 1 d . . . . .
N004 N 0.4861(4) 0.5085(3) 0.6334(3) 0.0296(8) Uani 1 1 d . . . . .
C005 C 0.5572(4) 0.4679(4) 0.5685(4) 0.0254(9) Uani 1 1 d . . . . .
C006 C -0.0426(5) 0.5436(3) 0.2879(4) 0.0286(10) Uani 1 1 d . . . . .
C007 C 1.0264(5) 0.3836(3) 0.7616(4) 0.0310(11) Uani 1 1 d . . . . .
C008 C 0.0765(5) 0.5551(3) 0.4171(4) 0.0295(10) Uani 1 1 d . . . . .
C009 C 0.7962(5) 0.3769(3) 0.5760(4) 0.0290(10) Uani 1 1 d . . . . .
H1 H 0.743643 0.352536 0.491956 0.035 Uiso 1 1 calc R U . . .
C00A C 0.3318(5) 0.5399(3) 0.5783(4) 0.0267(9) Uani 1 1 d . . . . .
C00B C -0.1767(5) 0.4866(3) 0.2702(5) 0.0352(11) Uani 1 1 d . . . . .
H2 H -0.186768 0.450768 0.339528 0.042 Uiso 1 1 calc R U . . .
C00C C 0.9488(5) 0.3512(3) 0.6398(4) 0.0313(11) Uani 1 1 d . . . . .
H3 H 1.000115 0.310473 0.598235 0.038 Uiso 1 1 calc R U . . .
C00D C -0.0334(5) 0.5951(3) 0.1831(4) 0.0304(10) Uani 1 1 d . . . . .
H4 H 0.055649 0.634798 0.192394 0.036 Uiso 1 1 calc R U . . .
C00E C 0.3586(5) 0.6659(3) 0.2514(5) 0.0312(11) Uani 1 1 d . . . . .
H5 H 0.384645 0.688762 0.335951 0.037 Uiso 1 1 calc R U . . .
C00F C 0.7196(5) 0.4384(3) 0.6348(4) 0.0268(9) Uani 1 1 d . . . . .
C00G C 0.2317(5) 0.5255(3) 0.4517(4) 0.0290(10) Uani 1 1 d . . . . .
C00H C 0.3217(4) 0.5568(3) 0.2193(4) 0.0261(9) Uani 1 1 d . . . . .
C00I C 0.9488(5) 0.4444(3) 0.8225(4) 0.0316(10) Uani 1 1 d . . . . .
H6 H 1.000544 0.467414 0.907171 0.038 Uiso 1 1 calc R U . . .
C00J C 0.2893(5) 0.5270(3) 0.0967(4) 0.0299(10) Uani 1 1 d . . . . .
H7 H 0.267613 0.453239 0.073703 0.036 Uiso 1 1 calc R U . . .
C00K C 0.0286(5) 0.5981(3) 0.5079(4) 0.0314(10) Uani 1 1 d . . . . .
H8 H -0.075876 0.615416 0.485040 0.038 Uiso 1 1 calc R U . . .
C00L C 0.7988(5) 0.4699(3) 0.7583(4) 0.0305(9) Uani 1 1 d . . . . .
H9 H 0.747281 0.510449 0.799937 0.037 Uiso 1 1 calc R U . . .
C00M C -0.2938(5) 0.4821(4) 0.1536(5) 0.0399(12) Uani 1 1 d . . . . .
H10 H -0.384023 0.443630 0.143893 0.048 Uiso 1 1 calc R U . . .
C00N C 0.2790(5) 0.5878(3) 0.6649(4) 0.0330(10) Uani 1 1 d . . . . .
H11 H 0.348289 0.600650 0.748872 0.040 Uiso 1 1 calc R U . . .
C00O C 0.2540(5) 0.3188(3) 0.2934(4) 0.0314(10) Uani 1 1 d . . . . .
C00P C 0.3573(5) 0.7401(4) 0.1615(5) 0.0409(12) Uani 1 1 d . . . . .
H12 H 0.382291 0.813490 0.184926 0.049 Uiso 1 1 calc R U . . .
C00Q C 1.2636(5) 0.3095(4) 0.7765(5) 0.0417(12) Uani 1 1 d . . . . .
H18 H 1.220353 0.237649 0.748417 0.063 Uiso 1 1 calc R U . . .
H19 H 1.368662 0.301949 0.837676 0.063 Uiso 1 1 calc R U . . .
H20 H 1.262647 0.351367 0.703951 0.063 Uiso 1 1 calc R U . . .
C00R C 0.1292(5) 0.6160(3) 0.6298(4) 0.0347(11) Uani 1 1 d . . . . .
H13 H 0.094852 0.647821 0.689233 0.042 Uiso 1 1 calc R U . . .
C00S C 0.3203(5) 0.7092(4) 0.0384(5) 0.0403(12) Uani 1 1 d . . . . .
H14 H 0.317243 0.761162 -0.023247 0.048 Uiso 1 1 calc R U . . .
C00T C 0.0972(5) 0.3072(4) 0.1910(5) 0.0384(11) Uani 1 1 d . . . . .
H21 H 0.074830 0.230456 0.171311 0.058 Uiso 1 1 calc R U . . .
H22 H 0.093480 0.345565 0.115356 0.058 Uiso 1 1 calc R U . . .
H23 H 0.021516 0.338099 0.219859 0.058 Uiso 1 1 calc R U . . .
C00U C 0.3732(6) 0.2674(3) 0.2490(5) 0.0390(12) Uani 1 1 d . . . . .
H24 H 0.352075 0.189944 0.233870 0.059 Uiso 1 1 calc R U . . .
H25 H 0.475383 0.277299 0.314135 0.059 Uiso 1 1 calc R U . . .
H26 H 0.367477 0.302337 0.170888 0.059 Uiso 1 1 calc R U . . .
C00V C -0.2828(5) 0.5323(4) 0.0506(5) 0.0414(12) Uani 1 1 d . . . . .
H15 H -0.363677 0.528096 -0.029879 0.050 Uiso 1 1 calc R U . . .
C00W C 0.2601(6) 0.2590(4) 0.4125(5) 0.0433(13) Uani 1 1 d . . . . .
H27 H 0.181437 0.287907 0.439132 0.065 Uiso 1 1 calc R U . . .
H28 H 0.360493 0.269323 0.479985 0.065 Uiso 1 1 calc R U . . .
H29 H 0.242185 0.181669 0.394089 0.065 Uiso 1 1 calc R U . . .
C00X C 0.2873(5) 0.6012(4) 0.0048(4) 0.0369(11) Uani 1 1 d . . . . .
H16 H 0.263750 0.578375 -0.079462 0.044 Uiso 1 1 calc R U . . .
C00Y C -0.1504(5) 0.5894(4) 0.0672(5) 0.0364(11) Uani 1 1 d . . . . .
H17 H -0.140989 0.624902 -0.002718 0.044 Uiso 1 1 calc R U . . .

loop_
_atom_site_aniso_label
_atom_site_aniso_U_11
_atom_site_aniso_U_22
_atom_site_aniso_U_33
_atom_site_aniso_U_23
_atom_site_aniso_U_13
_atom_site_aniso_U_12
Si01 0.0308(6) 0.0143(5) 0.0380(7) -0.0005(5) 0.0169(5) 0.0004(5)
O002 0.0371(17) 0.0249(17) 0.0415(18) 0.0001(14) 0.0205(14) 0.0053(14)
O003 0.034(2) 0.0264(17) 0.057(2) -0.0032(14) 0.0147(17) 0.0043(14)
N004 0.034(2) 0.0181(17) 0.040(2) -0.0011(15) 0.0179(18) 0.0002(14)
C005 0.031(2) 0.0123(18) 0.032(2) 0.0033(18) 0.0112(18) -0.0045(18)
C006 0.029(2) 0.018(2) 0.044(3) 0.0004(18) 0.020(2) 0.0098(18)
C007 0.032(3) 0.018(2) 0.044(3) 0.0061(18) 0.016(2) -0.0005(18)
C008 0.040(3) 0.0111(19) 0.042(3) 0.0037(17) 0.021(2) 0.0004(17)
C009 0.036(3) 0.016(2) 0.037(3) -0.0008(17) 0.017(2) -0.0053(17)
C00A 0.033(2) 0.014(2) 0.036(3) 0.0022(17) 0.016(2) 0.0006(17)
C00B 0.036(3) 0.022(2) 0.054(3) 0.0000(19) 0.023(2) 0.0012(18)
C00C 0.035(3) 0.018(2) 0.046(3) 0.0036(19) 0.021(2) 0.0035(18)
C00D 0.032(2) 0.019(2) 0.047(3) -0.0021(19) 0.023(2) 0.0038(17)
C00E 0.033(3) 0.023(2) 0.042(3) -0.0067(19) 0.019(2) -0.0035(18)
C00F 0.032(2) 0.014(2) 0.038(2) 0.0027(16) 0.018(2) -0.0024(16)
C00G 0.036(3) 0.0087(19) 0.047(3) 0.0033(17) 0.022(2) 0.0008(17)
C00H 0.023(2) 0.0152(19) 0.042(3) 0.0025(17) 0.0150(19) 0.0006(16)
C00I 0.037(3) 0.021(2) 0.036(2) -0.0008(18) 0.014(2) -0.0023(18)
C00J 0.032(2) 0.020(2) 0.042(3) 0.0022(18) 0.018(2) -0.0022(17)
C00K 0.033(2) 0.019(2) 0.048(3) 0.0060(19) 0.021(2) 0.0061(18)
C00L 0.035(2) 0.020(2) 0.040(2) 0.001(2) 0.019(2) 0.000(2)
C00M 0.035(3) 0.034(3) 0.054(3) -0.007(2) 0.020(2) -0.001(2)
C00N 0.041(3) 0.024(2) 0.037(3) -0.0004(19) 0.019(2) -0.0018(19)
C00O 0.040(3) 0.013(2) 0.047(3) -0.0032(18) 0.022(2) -0.0010(18)
C00P 0.042(3) 0.019(2) 0.074(4) 0.003(2) 0.036(3) -0.003(2)
C00Q 0.034(3) 0.026(2) 0.068(4) -0.001(2) 0.024(3) 0.002(2)
C00R 0.046(3) 0.018(2) 0.047(3) 0.0018(19) 0.025(2) 0.0067(19)
C00S 0.044(3) 0.028(3) 0.054(3) 0.012(2) 0.025(3) 0.000(2)
C00T 0.042(3) 0.019(2) 0.061(3) -0.005(2) 0.026(3) -0.001(2)
C00U 0.043(3) 0.015(2) 0.060(3) -0.005(2) 0.022(3) 0.0006(19)
C00V 0.033(3) 0.043(3) 0.046(3) -0.006(2) 0.012(2) 0.007(2)
C00W 0.064(4) 0.020(2) 0.052(3) 0.002(2) 0.029(3) -0.003(2)
C00X 0.043(3) 0.033(3) 0.038(3) 0.003(2) 0.019(2) -0.002(2)
C00Y 0.038(3) 0.029(3) 0.046(3) -0.001(2) 0.019(2) 0.006(2)

loop_
_atom_type_symbol
_atom_type_description
_atom_type_scat_dispersion_real
_atom_type_scat_dispersion_imag
_atom_type_scat_source
C C 0.0033 0.0016 'International Tables Vol C Tables 4.2.6.8 and 6.1.1.4'
H H 0.0000 0.0000 'International Tables Vol C Tables 4.2.6.8 and 6.1.1.4'
N N 0.0061 0.0033 'International Tables Vol C Tables 4.2.6.8 and 6.1.1.4'
O O 0.0106 0.0060 'International Tables Vol C Tables 4.2.6.8 and 6.1.1.4'
Si Si 0.0817 0.0704 'International Tables Vol C Tables 4.2.6.8 and 6.1.1.4'

loop_
_geom_angle_atom_site_label_1
_geom_angle_atom_site_label_2
_geom_angle_atom_site_label_3
_geom_angle
_geom_angle_site_symmetry_1
_geom_angle_site_symmetry_3
_geom_angle_publ_flag
O002 Si01 C00H 105.05(16) . . ?
O002 Si01 C00G 100.76(17) . . ?
C00H Si01 C00G 113.14(18) . . ?
O002 Si01 C00O 103.97(17) . . ?
C00H Si01 C00O 116.22(19) . . ?
C00G Si01 C00O 115.30(19) . . ?
C005 O002 Si01 127.0(3) . . ?
C007 O003 C00Q 117.3(4) . . ?
C005 N004 C00A 122.3(4) . . ?
N004 C005 O002 126.6(4) . . ?
N004 C005 C00F 118.3(4) . . ?
O002 C005 C00F 115.1(4) . . ?
C00D C006 C00B 117.4(4) . . ?
C00D C006 C008 122.8(4) . . ?
C00B C006 C008 119.5(4) . . ?
O003 C007 C00C 127.0(4) . . ?
O003 C007 C00I 114.0(4) . . ?
C00C C007 C00I 119.0(4) . . ?
C00K C008 C00G 119.5(4) . . ?
C00K C008 C006 116.2(4) . . ?
C00G C008 C006 124.4(4) . . ?
C00C C009 C00F 120.3(4) . . ?
C00C C009 H1 119.9 . . ?
C00F C009 H1 119.9 . . ?
C00N C00A C00G 120.0(4) . . ?
C00N C00A N004 113.1(4) . . ?
C00G C00A N004 126.9(4) . . ?
C00M C00B C006 120.8(4) . . ?
C00M C00B H2 119.6 . . ?
C006 C00B H2 119.6 . . ?
C007 C00C C009 121.1(4) . . ?
C007 C00C H3 119.5 . . ?
C009 C00C H3 119.5 . . ?
C00Y C00D C006 121.3(4) . . ?
C00Y C00D H4 119.3 . . ?
C006 C00D H4 119.3 . . ?
C00P C00E C00H 120.9(4) . . ?
C00P C00E H5 119.6 . . ?
C00H C00E H5 119.6 . . ?
C00L C00F C009 118.2(4) . . ?
C00L C00F C005 120.4(4) . . ?
C009 C00F C005 121.4(4) . . ?
C00A C00G C008 118.2(4) . . ?
C00A C00G Si01 115.9(3) . . ?
C008 C00G Si01 125.9(3) . . ?
C00J C00H C00E 117.4(4) . . ?
C00J C00H Si01 124.4(3) . . ?
C00E C00H Si01 118.2(3) . . ?
C00L C00I C007 119.4(4) . . ?
C00L C00I H6 120.3 . . ?
C007 C00I H6 120.3 . . ?
C00H C00J C00X 122.3(4) . . ?
C00H C00J H7 118.8 . . ?
C00X C00J H7 118.8 . . ?
C00R C00K C008 121.6(4) . . ?
C00R C00K H8 119.2 . . ?
C008 C00K H8 119.2 . . ?
C00I C00L C00F 122.1(4) . . ?
C00I C00L H9 119.0 . . ?
C00F C00L H9 119.0 . . ?
C00B C00M C00V 121.2(4) . . ?
C00B C00M H10 119.4 . . ?
C00V C00M H10 119.4 . . ?
C00R C00N C00A 121.0(4) . . ?
C00R C00N H11 119.5 . . ?
C00A C00N H11 119.5 . . ?
C00T C00O C00W 109.6(4) . . ?
C00T C00O C00U 109.4(4) . . ?
C00W C00O C00U 108.4(4) . . ?
C00T C00O Si01 115.5(3) . . ?
C00W C00O Si01 105.9(3) . . ?
C00U C00O Si01 107.7(3) . . ?
C00S C00P C00E 120.8(4) . . ?
C00S C00P H12 119.6 . . ?
C00E C00P H12 119.6 . . ?
O003 C00Q H18 109.5 . . ?
O003 C00Q H19 109.5 . . ?
H18 C00Q H19 109.5 . . ?
O003 C00Q H20 109.5 . . ?
H18 C00Q H20 109.5 . . ?
H19 C00Q H20 109.5 . . ?
C00N C00R C00K 119.7(4) . . ?
C00N C00R H13 120.2 . . ?
C00K C00R H13 120.2 . . ?
C00P C00S C00X 119.6(4) . . ?
C00P C00S H14 120.2 . . ?
C00X C00S H14 120.2 . . ?
C00O C00T H21 109.5 . . ?
C00O C00T H22 109.5 . . ?
H21 C00T H22 109.5 . . ?
C00O C00T H23 109.5 . . ?
H21 C00T H23 109.5 . . ?
H22 C00T H23 109.5 . . ?
C00O C00U H24 109.5 . . ?
C00O C00U H25 109.5 . . ?
H24 C00U H25 109.5 . . ?
C00O C00U H26 109.5 . . ?
H24 C00U H26 109.5 . . ?
H25 C00U H26 109.5 . . ?
C00M C00V C00Y 118.5(5) . . ?
C00M C00V H15 120.8 . . ?
C00Y C00V H15 120.8 . . ?
C00O C00W H27 109.5 . . ?
C00O C00W H28 109.5 . . ?
H27 C00W H28 109.5 . . ?
C00O C00W H29 109.5 . . ?
H27 C00W H29 109.5 . . ?
H28 C00W H29 109.5 . . ?
C00S C00X C00J 119.0(4) . . ?
C00S C00X H16 120.5 . . ?
C00J C00X H16 120.5 . . ?
C00D C00Y C00V 120.7(5) . . ?
C00D C00Y H17 119.6 . . ?
C00V C00Y H17 119.6 . . ?

loop_
_geom_bond_atom_site_label_1
_geom_bond_atom_site_label_2
_geom_bond_distance
_geom_bond_site_symmetry_2
_geom_bond_publ_flag
Si01 O002 1.684(3) . ?
Si01 C00H 1.869(4) . ?
Si01 C00G 1.883(4) . ?
Si01 C00O 1.897(4) . ?
O002 C005 1.333(5) . ?
O003 C007 1.357(5) . ?
O003 C00Q 1.432(5) . ?
N004 C005 1.288(5) . ?
N004 C00A 1.411(5) . ?
C005 C00F 1.481(6) . ?
C006 C00D 1.396(6) . ?
C006 C00B 1.402(6) . ?
C006 C008 1.488(6) . ?
C007 C00C 1.368(6) . ?
C007 C00I 1.415(6) . ?
C008 C00K 1.397(6) . ?
C008 C00G 1.421(6) . ?
C009 C00C 1.388(6) . ?
C009 C00F 1.396(6) . ?
C009 H1 0.9500 . ?
C00A C00N 1.409(6) . ?
C00A C00G 1.410(6) . ?
C00B C00M 1.375(6) . ?
C00B H2 0.9500 . ?
C00C H3 0.9500 . ?
C00D C00Y 1.370(6) . ?
C00D H4 0.9500 . ?
C00E C00P 1.379(6) . ?
C00E C00H 1.408(6) . ?
C00E H5 0.9500 . ?
C00F C00L 1.383(6) . ?
C00H C00J 1.373(6) . ?
C00I C00L 1.368(6) . ?
C00I H6 0.9500 . ?
C00J C00X 1.395(6) . ?
C00J H7 0.9500 . ?
C00K C00R 1.377(6) . ?
C00K H8 0.9500 . ?
C00L H9 0.9500 . ?
C00M C00V 1.378(7) . ?
C00M H10 0.9500 . ?
C00N C00R 1.369(6) . ?
C00N H11 0.9500 . ?
C00O C00T 1.510(6) . ?
C00O C00W 1.538(6) . ?
C00O C00U 1.550(6) . ?
C00P C00S 1.375(7) . ?
C00P H12 0.9500 . ?
C00Q H18 0.9800 . ?
C00Q H19 0.9800 . ?
C00Q H20 0.9800 . ?
C00R H13 0.9500 . ?
C00S C00X 1.392(7) . ?
C00S H14 0.9500 . ?
C00T H21 0.9800 . ?
C00T H22 0.9800 . ?
C00T H23 0.9800 . ?
C00U H24 0.9800 . ?
C00U H25 0.9800 . ?
C00U H26 0.9800 . ?
C00V C00Y 1.393(7) . ?
C00V H15 0.9500 . ?
C00W H27 0.9800 . ?
C00W H28 0.9800 . ?
C00W H29 0.9800 . ?
C00X H16 0.9500 . ?
C00Y H17 0.9500 . ?

loop_
_geom_torsion_atom_site_label_1
_geom_torsion_atom_site_label_2
_geom_torsion_atom_site_label_3
_geom_torsion_atom_site_label_4
_geom_torsion
_geom_torsion_site_symmetry_1
_geom_torsion_site_symmetry_2
_geom_torsion_site_symmetry_3
_geom_torsion_site_symmetry_4
_geom_torsion_publ_flag
C00H Si01 O002 C005 124.9(3) . . . . ?
C00G Si01 O002 C005 7.2(4) . . . . ?
C00O Si01 O002 C005 -112.5(3) . . . . ?
C00A N004 C005 O002 -0.1(6) . . . . ?
C00A N004 C005 C00F 179.4(3) . . . . ?
Si01 O002 C005 N004 -6.8(6) . . . . ?
Si01 O002 C005 C00F 173.7(3) . . . . ?
C00Q O003 C007 C00C 4.0(6) . . . . ?
C00Q O003 C007 C00I -175.8(4) . . . . ?
C00D C006 C008 C00K 120.3(4) . . . . ?
C00B C006 C008 C00K -54.0(5) . . . . ?
C00D C006 C008 C00G -59.6(5) . . . . ?
C00B C006 C008 C00G 126.0(4) . . . . ?
C005 N004 C00A C00N -176.7(4) . . . . ?
C005 N004 C00A C00G 4.9(6) . . . . ?
C00D C006 C00B C00M 0.1(6) . . . . ?
C008 C006 C00B C00M 174.7(4) . . . . ?
O003 C007 C00C C009 -179.9(4) . . . . ?
C00I C007 C00C C009 -0.1(6) . . . . ?
C00F C009 C00C C007 1.2(6) . . . . ?
C00B C006 C00D C00Y -0.6(6) . . . . ?
C008 C006 C00D C00Y -175.0(4) . . . . ?
C00C C009 C00F C00L -1.7(6) . . . . ?
C00C C009 C00F C005 179.4(4) . . . . ?
N004 C005 C00F C00L -10.4(6) . . . . ?
O002 C005 C00F C00L 169.1(4) . . . . ?
N004 C005 C00F C009 168.4(4) . . . . ?
O002 C005 C00F C009 -12.0(5) . . . . ?
C00N C00A C00G C008 -3.3(5) . . . . ?
N004 C00A C00G C008 175.0(4) . . . . ?
C00N C00A C00G Si01 179.1(3) . . . . ?
N004 C00A C00G Si01 -2.7(5) . . . . ?
C00K C008 C00G C00A 0.7(5) . . . . ?
C006 C008 C00G C00A -179.3(4) . . . . ?
C00K C008 C00G Si01 178.0(3) . . . . ?
C006 C008 C00G Si01 -2.0(6) . . . . ?
O002 Si01 C00G C00A -2.6(3) . . . . ?
C00H Si01 C00G C00A -114.2(3) . . . . ?
C00O Si01 C00G C00A 108.6(3) . . . . ?
O002 Si01 C00G C008 -180.0(3) . . . . ?
C00H Si01 C00G C008 68.4(4) . . . . ?
C00O Si01 C00G C008 -68.8(4) . . . . ?
C00P C00E C00H C00J 2.0(6) . . . . ?
C00P C00E C00H Si01 -177.1(3) . . . . ?
O002 Si01 C00H C00J 111.4(3) . . . . ?
C00G Si01 C00H C00J -139.6(4) . . . . ?
C00O Si01 C00H C00J -2.8(4) . . . . ?
O002 Si01 C00H C00E -69.6(3) . . . . ?
C00G Si01 C00H C00E 39.4(4) . . . . ?
C00O Si01 C00H C00E 176.2(3) . . . . ?
O003 C007 C00I C00L 179.5(4) . . . . ?
C00C C007 C00I C00L -0.3(6) . . . . ?
C00E C00H C00J C00X -2.2(6) . . . . ?
Si01 C00H C00J C00X 176.9(3) . . . . ?
C00G C008 C00K C00R 2.2(6) . . . . ?
C006 C008 C00K C00R -177.8(4) . . . . ?
C007 C00I C00L C00F -0.3(6) . . . . ?
C009 C00F C00L C00I 1.3(6) . . . . ?
C005 C00F C00L C00I -179.8(4) . . . . ?
C006 C00B C00M C00V 0.6(6) . . . . ?
C00G C00A C00N C00R 3.3(6) . . . . ?
N004 C00A C00N C00R -175.3(4) . . . . ?
O002 Si01 C00O C00T -173.5(3) . . . . ?
C00H Si01 C00O C00T -58.6(4) . . . . ?
C00G Si01 C00O C00T 77.2(4) . . . . ?
O002 Si01 C00O C00W 65.1(3) . . . . ?
C00H Si01 C00O C00W 179.9(3) . . . . ?
C00G Si01 C00O C00W -44.2(4) . . . . ?
O002 Si01 C00O C00U -50.8(3) . . . . ?
C00H Si01 C00O C00U 64.1(4) . . . . ?
C00G Si01 C00O C00U -160.1(3) . . . . ?
C00H C00E C00P C00S -0.1(7) . . . . ?
C00A C00N C00R C00K -0.4(6) . . . . ?
C008 C00K C00R C00N -2.3(6) . . . . ?
C00E C00P C00S C00X -1.6(7) . . . . ?
C00B C00M C00V C00Y -0.8(7) . . . . ?
C00P C00S C00X C00J 1.4(7) . . . . ?
C00H C00J C00X C00S 0.5(7) . . . . ?
C006 C00D C00Y C00V 0.3(6) . . . . ?
C00M C00V C00Y C00D 0.3(7) . . . . ?
